data_7213317
loop_
_publ_author_name
'Halfpenny, Joan'
'Sloman, Zachary S.'

_publ_section_title
;
 An effective self-templating ring closure method for mixed donor
 thiophene-based macrocycles
;
_journal_issue 12
_journal_name_full 'Journal of the Chemical Society, Perkin Transactions 1'
_journal_page_first 1877
_journal_paper_doi 10.1039/b002029j
_journal_year 2000
_chemical_formula_moiety 'C29 H32 N2 O2 S2'
_chemical_formula_sum 'C29 H32 N2 O2 S2'
_chemical_formula_weight 504.69
_chemical_melting_point 402.3(7)
_chemical_name_systematic
; 
 13,16--dibenzyl--2,6--dioxa--10,19--dithia--13,16--diazatricyclo
[16.3.0^7,11^]heneicosa--1^18^,20,7^11^,8--tetraene 
;
_space_group_IT_number 14
_symmetry_cell_setting monoclinic
_symmetry_space_group_name_Hall '-P 2ybc'
_symmetry_space_group_name_H-M 'P 1 21/c 1'
_atom_sites_solution_hydrogens geom
_atom_sites_solution_primary direct
_atom_sites_solution_secondary difmap
_audit_creation_method SHELXL97
_cell_angle_alpha 90.00
_cell_angle_beta 113.30(10)
_cell_angle_gamma 90.00
_cell_formula_units_Z 4
_cell_length_a 12.504(11)
_cell_length_b 11.299(10)
_cell_length_c 19.80(2)
_cell_measurement_reflns_used 25
_cell_measurement_temperature 293(2)
_cell_measurement_theta_max 25
_cell_measurement_theta_min 5
_cell_volume 2569(5)
_computing_data_collection 'Stoe STADI--2'
_computing_data_reduction 'DATR (Small, 1977)'
_computing_molecular_graphics 'PLATON (Spek, 1998)'
_computing_publication_material 'SHELXL97 (Sheldrick, 1997)'
_computing_structure_refinement 'SHELXL97 (Sheldrick, 1997)'
_computing_structure_solution ' MULTAN87 (Debaerdemaeker, Germain, Main, Tate and Woolfson, 1987)'
_diffrn_ambient_temperature 293(2)
_diffrn_measured_fraction_theta_full 0.944
_diffrn_measured_fraction_theta_max 0.944
_diffrn_measurement_device_type 'Stoe STADI--2 two--circle diffractometer'
_diffrn_measurement_method
;
variable \w scan, 2\q' fixed, where the angle \q' is the projection 
of \q on the equatorial plane.
;
_diffrn_radiation_monochromator graphite
_diffrn_radiation_source 'fine--focus sealed tube'
_diffrn_radiation_type MoK\a
_diffrn_radiation_wavelength 0.71069
_diffrn_reflns_av_R_equivalents 0.0416
_diffrn_reflns_av_sigmaI/netI 0.0511
_diffrn_reflns_limit_h_max 17
_diffrn_reflns_limit_h_min -17
_diffrn_reflns_limit_k_max 15
_diffrn_reflns_limit_k_min 0
_diffrn_reflns_limit_l_max 26
_diffrn_reflns_limit_l_min 0
_diffrn_reflns_number 7225
_diffrn_reflns_theta_full 29.79
_diffrn_reflns_theta_max 29.79
_diffrn_reflns_theta_min 3.60
_diffrn_standards_decay_% 'maximum 5% corrected by interpolation'
_diffrn_standards_interval_count 20
_diffrn_standards_number 'one per layer'
_exptl_absorpt_coefficient_mu 0.237
_exptl_absorpt_correction_T_max 0.95
_exptl_absorpt_correction_T_min 0.88
_exptl_absorpt_correction_type integration
_exptl_absorpt_process_details 'PLATON (Spek, 1998)'
_exptl_crystal_colour 'light yellow'
_exptl_crystal_density_diffrn 1.305
_exptl_crystal_density_meas 1.31
_exptl_crystal_density_method
;
flotation
;
_exptl_crystal_description needle
_exptl_crystal_F_000 1072
_exptl_crystal_size_max 0.98
_exptl_crystal_size_mid 0.62
_exptl_crystal_size_min 0.23
_refine_diff_density_max 0.207
_refine_diff_density_min -0.342
_refine_diff_density_rms 0.051
_refine_ls_extinction_method none
_refine_ls_goodness_of_fit_ref 1.140
_refine_ls_hydrogen_treatment mixed
_refine_ls_matrix_type full
_refine_ls_number_parameters 358
_refine_ls_number_reflns 7225
_refine_ls_number_restraints 0
_refine_ls_restrained_S_all 1.140
_refine_ls_R_factor_all 0.0741
_refine_ls_R_factor_gt 0.0609
_refine_ls_shift/su_max 0.003
_refine_ls_shift/su_mean 0.000
_refine_ls_structure_factor_coef Fsqd
_refine_ls_weighting_details 'calc w=1/[\s^2^(Fo^2^)+(0.0805P)^2^+0.3142P] where P=(Fo^2^+2Fc^2^)/3'
_refine_ls_weighting_scheme calc
_refine_ls_wR_factor_gt 0.1415
_refine_ls_wR_factor_ref 0.1498
_reflns_number_gt 2823
_reflns_number_total 7225
_reflns_threshold_expression \\rangle2sigma(I)
_cod_data_source_file b002029jsup1.cif
_cod_data_source_block c3c2
_cod_depositor_comments
;
The following automatic conversions were performed:
'_atom_site_symetry_multiplicity' tag replaced with
'_atom_site_symmetry_multiplicity'.

Automatic conversion script
Id: cif_correct_tags 1440 2010-10-19 06:21:57Z saulius 

The following automatic conversions were performed:

'_chemical_melting_point' value '128.5--129.9 \%C' was changed to
'402.3(7)' - it was converted from degrees Celsius(C) to Kelvins(K),
the average value was taken and precision was estimated.

Automatic conversion script
Id: cif_fix_values 1891 2012-01-12 08:04:46Z andrius 
;
_cod_original_cell_volume 2570(4)
_cod_original_sg_symbol_H-M P2~1~/c
_cod_database_code 7213317

loop_
_symmetry_equiv_pos_as_xyz
'x, y, z'
'-x, y+1/2, -z+1/2'
'-x, -y, -z'
'x, -y-1/2, z-1/2'

loop_
_atom_site_label
_atom_site_type_symbol
_atom_site_fract_x
_atom_site_fract_y
_atom_site_fract_z
_atom_site_U_iso_or_equiv
_atom_site_adp_type
_atom_site_occupancy
_atom_site_symmetry_multiplicity
_atom_site_calc_flag
_atom_site_refinement_flags
S1 S 0.30955(10) 0.16326(10) 0.56485(6) 0.0573(3) Uani 1 1 d .
C1 C 0.3316(3) 0.1987(3) 0.48729(19) 0.0406(9) Uani 1 1 d .
C2 C 0.3450(3) 0.0989(3) 0.4541(2) 0.0457(10) Uani 1 1 d .
C3 C 0.3352(4) -0.0040(4) 0.4894(2) 0.0567(11) Uani 1 1 d .
H1 H 0.3409 -0.0798 0.4730 0.074(14) Uiso 1 1 calc R
C4 C 0.3164(4) 0.0194(4) 0.5505(2) 0.0616(12) Uani 1 1 d .
H2 H 0.3081 -0.0389 0.5813 0.037(9) Uiso 1 1 calc R
C5 C 0.3237(3) 0.3201(3) 0.4611(2) 0.0478(10) Uani 1 1 d .
H3 H 0.3521 0.3234 0.4221 0.059(12) Uiso 1 1 calc R
H4 H 0.3737 0.3699 0.5010 0.052(11) Uiso 1 1 calc R
N1 N 0.2054(2) 0.3670(2) 0.43358(15) 0.0414(8) Uani 1 1 d .
C6 C 0.2060(4) 0.4907(3) 0.4196(2) 0.0488(10) Uani 1 1 d .
H5 H 0.1268 0.5168 0.3914 0.052(11) Uiso 1 1 calc R
H6 H 0.2508 0.5048 0.3900 0.068(13) Uiso 1 1 calc R
C7 C 0.2565(3) 0.5621(3) 0.48855(18) 0.0393(9) Uani 1 1 d .
C12 C 0.3465(3) 0.6381(3) 0.5007(2) 0.0440(9) Uani 1 1 d .
H9 H 0.3810 0.6425 0.4669 0.040(10) Uiso 1 1 calc R
C13 C 0.3870(3) 0.7082(3) 0.5622(2) 0.0497(10) Uani 1 1 d .
H10 H 0.4485 0.7599 0.5697 0.044(10) Uiso 1 1 calc R
C14 C 0.3376(4) 0.7023(3) 0.6122(2) 0.0530(11) Uani 1 1 d .
H11 H 0.3658 0.7495 0.6542 0.063(12) Uiso 1 1 calc R
C15 C 0.2468(4) 0.6275(4) 0.6009(2) 0.0560(11) Uani 1 1 d .
H12 H 0.2119 0.6242 0.6345 0.086(15) Uiso 1 1 calc R
C16 C 0.2072(3) 0.5569(3) 0.5396(2) 0.0507(10) Uani 1 1 d .
H13 H 0.1461 0.5047 0.5324 0.030(9) Uiso 1 1 calc R
O1 O 0.3635(2) 0.1051(2) 0.39069(14) 0.0546(7) Uani 1 1 d .
S2 S -0.08499(10) 0.26596(10) 0.16563(6) 0.0620(4) Uani 1 1 d .
C8 C -0.0207(4) 0.2797(4) 0.1044(2) 0.0757(15) Uani 1 1 d .
H7 H -0.0472 0.3306 0.0642 0.077(14) Uiso 1 1 calc R
C9 C 0.0727(4) 0.2086(4) 0.1208(2) 0.0653(12) Uani 1 1 d .
H8 H 0.1179 0.2028 0.0933 0.068(13) Uiso 1 1 calc R
C10 C 0.0921(3) 0.1446(3) 0.1853(2) 0.0495(10) Uani 1 1 d .
C11 C 0.0146(3) 0.1640(3) 0.21614(19) 0.0437(9) Uani 1 1 d .
C17 C -0.2359(3) 0.0784(3) 0.28114(19) 0.0410(9) Uani 1 1 d .
C18 C -0.2821(3) -0.0308(4) 0.2692(2) 0.0493(10) Uani 1 1 d .
H14 H -0.2409 -0.0931 0.2988 0.034(9) Uiso 1 1 calc R
C19 C -0.3897(4) -0.0522(4) 0.2138(2) 0.0591(12) Uani 1 1 d .
H15 H -0.4201 -0.1284 0.2066 0.051(11) Uiso 1 1 calc R
C20 C -0.4513(4) 0.0367(4) 0.1698(2) 0.0588(12) Uani 1 1 d .
H16 H -0.5240 0.0222 0.1327 0.095(16) Uiso 1 1 calc R
C21 C -0.4059(3) 0.1463(4) 0.1805(2) 0.0535(11) Uani 1 1 d .
H17 H -0.4473 0.2081 0.1505 0.067(13) Uiso 1 1 calc R
C22 C -0.2977(3) 0.1677(4) 0.2359(2) 0.0485(10) Uani 1 1 d .
H18 H -0.2667 0.2437 0.2424 0.054(11) Uiso 1 1 calc R
C23 C 0.1273(3) 0.3040(3) 0.3674(2) 0.0481(10) Uani 1 1 d .
H19 H 0.1729 0.2595 0.3464 0.054(11) Uiso 1 1 calc R
H20 H 0.0800 0.3607 0.3310 0.039(10) Uiso 1 1 calc R
C24 C 0.0503(3) 0.2219(3) 0.38698(19) 0.0480(10) Uani 1 1 d .
H21 H 0.0971 0.1582 0.4172 0.040(9) Uiso 1 1 calc R
H22 H 0.0157 0.2645 0.4158 0.071(13) Uiso 1 1 calc R
N2 N -0.0426(2) 0.1712(3) 0.32190(15) 0.0411(7) Uani 1 1 d .
C25 C -0.1215(3) 0.1044(3) 0.3449(2) 0.0457(10) Uani 1 1 d .
H23 H -0.1367 0.1490 0.3820 0.054(11) Uiso 1 1 calc R
H24 H -0.0849 0.0304 0.3668 0.037(9) Uiso 1 1 calc R
C26 C 0.0025(3) 0.1004(3) 0.27797(19) 0.0445(9) Uani 1 1 d .
H25 H -0.0488 0.0332 0.2584 0.051(10) Uiso 1 1 calc R
H26 H 0.0782 0.0698 0.3098 0.049(10) Uiso 1 1 calc R
O2 O 0.1799(2) 0.0630(2) 0.21484(15) 0.0587(8) Uani 1 1 d .
C27 C 0.2943(3) 0.1109(4) 0.2345(2) 0.0595(12) Uani 1 1 d .
H27 H 0.3001 0.1869 0.2585 0.050(11) Uiso 1 1 calc R
H28 H 0.3098 0.1228 0.1907 0.116(19) Uiso 1 1 calc R
C28 C 0.3808(4) 0.0270(4) 0.2851(2) 0.0589(11) Uani 1 1 d .
H29 H 0.4581 0.0604 0.2993 0.066(12) Uiso 1 1 calc R
H30 H 0.3783 -0.0461 0.2588 0.059(12) Uiso 1 1 calc R
C29 C 0.3609(4) -0.0008(3) 0.3529(2) 0.0526(11) Uani 1 1 d .
H31 H 0.2860 -0.0392 0.3398 0.050(11) Uiso 1 1 calc R
H32 H 0.4210 -0.0541 0.3840 0.047(10) Uiso 1 1 calc R

loop_
_atom_site_aniso_label
_atom_site_aniso_U_11
_atom_site_aniso_U_22
_atom_site_aniso_U_33
_atom_site_aniso_U_23
_atom_site_aniso_U_13
_atom_site_aniso_U_12
S1 0.0512(6) 0.0804(9) 0.0419(6) 0.0005(5) 0.0201(5) 0.0083(6)
C1 0.0309(19) 0.055(2) 0.0335(19) -0.0020(16) 0.0104(16) 0.0039(16)
C2 0.035(2) 0.063(2) 0.038(2) -0.0008(19) 0.0147(17) -0.0026(19)
C3 0.054(3) 0.059(3) 0.061(3) 0.004(2) 0.026(2) 0.005(2)
C4 0.059(3) 0.067(3) 0.061(3) 0.021(2) 0.026(2) 0.008(2)
C5 0.035(2) 0.062(2) 0.040(2) -0.0106(19) 0.0089(18) -0.0019(19)
N1 0.0316(16) 0.0466(17) 0.0362(16) -0.0041(13) 0.0027(14) -0.0006(14)
C6 0.046(2) 0.056(2) 0.036(2) 0.0029(18) 0.0078(19) 0.002(2)
C7 0.037(2) 0.0444(19) 0.0308(18) 0.0020(15) 0.0070(16) 0.0080(17)
C12 0.035(2) 0.057(2) 0.040(2) -0.0004(18) 0.0138(17) 0.0000(18)
C13 0.038(2) 0.053(2) 0.049(2) -0.0011(19) 0.0076(19) -0.0013(19)
C14 0.050(2) 0.058(2) 0.042(2) -0.0090(19) 0.009(2) 0.010(2)
C15 0.052(2) 0.074(3) 0.045(2) -0.001(2) 0.022(2) 0.008(2)
C16 0.040(2) 0.059(2) 0.050(2) 0.0054(19) 0.0140(19) -0.004(2)
O1 0.0598(17) 0.0604(16) 0.0497(16) -0.0103(13) 0.0280(14) -0.0056(14)
S2 0.0472(6) 0.0753(9) 0.0549(7) -0.0019(6) 0.0110(5) -0.0031(6)
C8 0.080(4) 0.090(3) 0.047(3) 0.005(3) 0.014(3) -0.023(3)
C9 0.060(3) 0.086(3) 0.054(3) -0.003(2) 0.027(2) -0.016(3)
C10 0.043(2) 0.062(2) 0.043(2) -0.0103(19) 0.0175(19) -0.012(2)
C11 0.0338(19) 0.056(2) 0.0352(19) -0.0089(17) 0.0067(16) -0.0060(18)
C17 0.0281(18) 0.063(2) 0.0320(18) -0.0046(17) 0.0123(16) -0.0027(18)
C18 0.037(2) 0.069(3) 0.040(2) 0.0001(19) 0.0119(18) -0.004(2)
C19 0.044(2) 0.073(3) 0.056(3) -0.010(2) 0.016(2) -0.021(2)
C20 0.030(2) 0.094(3) 0.046(2) -0.009(2) 0.0083(19) -0.009(2)
C21 0.033(2) 0.079(3) 0.045(2) -0.001(2) 0.0113(18) 0.007(2)
C22 0.040(2) 0.058(2) 0.048(2) -0.0094(19) 0.0187(19) -0.0047(19)
C23 0.040(2) 0.056(2) 0.040(2) -0.0090(19) 0.0069(19) -0.0120(19)
C24 0.031(2) 0.069(2) 0.036(2) -0.0087(19) 0.0049(17) -0.0008(19)
N2 0.0272(15) 0.0573(18) 0.0360(16) -0.0114(14) 0.0095(13) -0.0042(14)
C25 0.0267(18) 0.067(2) 0.037(2) -0.0016(19) 0.0059(16) -0.0045(19)
C26 0.036(2) 0.051(2) 0.045(2) -0.0071(18) 0.0141(18) -0.0056(18)
O2 0.0417(16) 0.0723(18) 0.0697(19) -0.0137(15) 0.0300(15) -0.0118(15)
C27 0.045(2) 0.083(3) 0.056(3) -0.012(2) 0.025(2) -0.018(2)
C28 0.044(2) 0.081(3) 0.058(3) -0.023(2) 0.027(2) -0.007(2)
C29 0.048(2) 0.059(2) 0.054(2) -0.013(2) 0.023(2) 0.001(2)

loop_
_atom_type_symbol
_atom_type_description
_atom_type_scat_dispersion_real
_atom_type_scat_dispersion_imag
_atom_type_scat_source
C C 0.0033 0.0016 'International Tables Vol C Tables 4.2.6.8 and 6.1.1.4'
H H 0.0000 0.0000 'International Tables Vol C Tables 4.2.6.8 and 6.1.1.4'
N N 0.0061 0.0033 'International Tables Vol C Tables 4.2.6.8 and 6.1.1.4'
O O 0.0106 0.0060 'International Tables Vol C Tables 4.2.6.8 and 6.1.1.4'
S S 0.1246 0.1234 'International Tables Vol C Tables 4.2.6.8 and 6.1.1.4'

loop_
_geom_angle_atom_site_label_1
_geom_angle_atom_site_label_2
_geom_angle_atom_site_label_3
_geom_angle
_geom_angle_publ_flag
C4 S1 C1 92.2(2) yes
C2 C1 C5 128.2(3) yes
C2 C1 S1 109.7(3) yes
C5 C1 S1 121.8(3) ?
C1 C2 O1 120.3(3) yes
C1 C2 C3 113.7(4) yes
O1 C2 C3 126.0(4) ?
C4 C3 C2 111.8(4) yes
C3 C4 S1 112.7(3) yes
C1 C5 N1 113.1(3) yes
C6 N1 C5 110.3(3) ?
C6 N1 C23 110.7(3) ?
C5 N1 C23 112.0(3) yes
N1 C6 C7 112.6(3) ?
C12 C7 C16 118.5(3) ?
C12 C7 C6 121.6(4) ?
C16 C7 C6 119.8(3) ?
C7 C12 C13 120.7(4) ?
C14 C13 C12 120.3(4) ?
C15 C14 C13 119.9(4) ?
C14 C15 C16 119.7(4) ?
C15 C16 C7 120.9(4) ?
C2 O1 C29 118.0(3) yes
C11 S2 C8 92.2(2) yes
C9 C8 S2 112.5(4) yes
C8 C9 C10 110.3(4) yes
C11 C10 O2 120.7(4) yes
C11 C10 C9 115.5(4) yes
O2 C10 C9 123.7(4) ?
C10 C11 C26 128.4(3) yes
C10 C11 S2 109.5(3) yes
C26 C11 S2 121.7(3) ?
C18 C17 C22 118.0(3) ?
C18 C17 C25 121.5(3) ?
C22 C17 C25 120.3(3) ?
C17 C18 C19 121.1(4) ?
C20 C19 C18 120.7(4) ?
C21 C20 C19 119.0(4) ?
C20 C21 C22 120.3(4) ?
C17 C22 C21 120.8(4) ?
N1 C23 C24 109.8(3) yes
N2 C24 C23 112.5(3) yes
C26 N2 C25 112.0(3) ?
C26 N2 C24 112.4(3) yes
C25 N2 C24 109.2(3) ?
N2 C25 C17 112.0(3) ?
N2 C26 C11 114.8(3) yes
C10 O2 C27 113.9(3) yes
O2 C27 C28 108.9(4) yes
C27 C28 C29 113.8(4) yes
O1 C29 C28 108.9(3) yes

loop_
_geom_bond_atom_site_label_1
_geom_bond_atom_site_label_2
_geom_bond_distance
_geom_bond_publ_flag
S1 C4 1.659(5) yes
S1 C1 1.712(4) yes
C1 C2 1.349(5) yes
C1 C5 1.456(5) yes
C2 O1 1.365(4) yes
C2 C3 1.387(5) yes
C3 C4 1.345(6) yes
C5 N1 1.459(5) yes
N1 C6 1.425(5) yes
N1 C23 1.471(4) yes
C6 C7 1.495(5) yes
C7 C12 1.360(5) yes
C7 C16 1.378(5) yes
C12 C13 1.370(5) yes
C13 C14 1.362(6) yes
C14 C15 1.360(6) yes
C15 C16 1.370(5) yes
O1 C29 1.405(4) yes
S2 C11 1.701(4) yes
S2 C8 1.706(5) yes
C8 C9 1.348(6) yes
C9 C10 1.402(6) yes
C10 C11 1.353(5) yes
C10 O2 1.375(5) yes
C11 C26 1.478(5) yes
C17 C18 1.344(5) yes
C17 C22 1.367(5) yes
C17 C25 1.515(5) yes
C18 C19 1.379(5) yes
C19 C20 1.353(6) yes
C20 C21 1.343(6) yes
C21 C22 1.386(5) yes
C23 C24 1.494(5) yes
C24 N2 1.468(4) yes
N2 C26 1.451(4) yes
N2 C25 1.451(5) yes
O2 C27 1.432(5) yes
C27 C28 1.488(6) yes
C28 C29 1.492(6) yes
